data_4106690
loop_
_publ_author_name
'Johanna M. Blacquiere'
'Carolyn S. Higman'
'Robert McDonald'
'Deryn E. Fogg'

_publ_section_title
;
 A Reactive Ru-Binaphtholate Building Block with Self-Tuning Hapticity
;
_journal_name_full 'Journal of the American Chemical Society'
_journal_page_first 14054
_journal_page_last 14062
_journal_paper_doi 10.1021/ja204767a
_journal_volume 133
_journal_year 2011
_chemical_formula_moiety 'C56 H42 O2 P2 Ru'
_chemical_formula_sum 'C56 H42 O2 P2 Ru'
_chemical_formula_weight 909.91
_chemical_name_systematic
; 
 ? 
;
_space_group_IT_number 19
_symmetry_cell_setting orthorhombic
_symmetry_space_group_name_Hall 'P 2ac 2ab'
_symmetry_space_group_name_H-M 'P 21 21 21'
_atom_sites_solution_hydrogens geom
_atom_sites_solution_primary direct
_atom_sites_solution_secondary difmap
_audit_creation_method SHELXL-97
_cell_angle_alpha 90.00
_cell_angle_beta 90.00
_cell_angle_gamma 90.00
_cell_formula_units_Z 4
_cell_length_a 13.0968(6)
_cell_length_b 14.0641(7)
_cell_length_c 23.0032(11)
_cell_measurement_reflns_used 9968
_cell_measurement_temperature 173(2)
_cell_measurement_theta_max 24.94
_cell_measurement_theta_min 2.29
_cell_volume 4237.1(4)
_computing_cell_refinement 'Bruker SAINT'
_computing_data_collection 'Bruker APEX2'
_computing_data_reduction 'Bruker SAINT'
_computing_molecular_graphics 'Bruker SHELXTL'
_computing_publication_material 'Bruker SHELXTL'
_computing_structure_refinement 'SHELXL-97 (Sheldrick, 2008)'
_computing_structure_solution 'DIRDIF-2008 (Beurskens et al., 2008)'
_diffrn_ambient_temperature 173(2)
_diffrn_measured_fraction_theta_full 1.000
_diffrn_measured_fraction_theta_max 1.000
_diffrn_measurement_device_type 'Bruker APEX-II CCD'
_diffrn_measurement_method '\w scans'
_diffrn_radiation_monochromator graphite
_diffrn_radiation_source 'fine-focus sealed tube'
_diffrn_radiation_type MoK\a
_diffrn_radiation_wavelength 0.71073
_diffrn_reflns_av_R_equivalents 0.0496
_diffrn_reflns_av_sigmaI/netI 0.0383
_diffrn_reflns_limit_h_max 16
_diffrn_reflns_limit_h_min -16
_diffrn_reflns_limit_k_max 17
_diffrn_reflns_limit_k_min -17
_diffrn_reflns_limit_l_max 28
_diffrn_reflns_limit_l_min -28
_diffrn_reflns_number 34014
_diffrn_reflns_theta_full 26.37
_diffrn_reflns_theta_max 26.37
_diffrn_reflns_theta_min 1.70
_exptl_absorpt_coefficient_mu 0.490
_exptl_absorpt_correction_T_max 0.9535
_exptl_absorpt_correction_T_min 0.9323
_exptl_absorpt_correction_type integration
_exptl_absorpt_process_details 'SADABS (Sheldrick, 2008)'
_exptl_crystal_colour red
_exptl_crystal_density_diffrn 1.426
_exptl_crystal_description prism
_exptl_crystal_F_000 1872
_exptl_crystal_size_max 0.14
_exptl_crystal_size_mid 0.13
_exptl_crystal_size_min 0.10
_refine_diff_density_max 0.328
_refine_diff_density_min -0.316
_refine_diff_density_rms 0.049
_refine_ls_abs_structure_details 'Flack H D (1983), Acta Cryst. A39, 876-881'
_refine_ls_abs_structure_Flack -0.010(17)
_refine_ls_extinction_method none
_refine_ls_goodness_of_fit_ref 1.027
_refine_ls_hydrogen_treatment constr
_refine_ls_matrix_type full
_refine_ls_number_parameters 550
_refine_ls_number_reflns 8676
_refine_ls_number_restraints 0
_refine_ls_restrained_S_all 1.027
_refine_ls_R_factor_all 0.0337
_refine_ls_R_factor_gt 0.0268
_refine_ls_shift/su_max 0.001
_refine_ls_shift/su_mean 0.000
_refine_ls_structure_factor_coef Fsqd
_refine_ls_weighting_details 'calc w=1/[\s^2^(Fo^2^)+(0.0232P)^2^+0.7848P] where P=(Fo^2^+2Fc^2^)/3'
_refine_ls_weighting_scheme calc
_refine_ls_wR_factor_gt 0.0535
_refine_ls_wR_factor_ref 0.0561
_reflns_number_gt 7930
_reflns_number_total 8676
_reflns_threshold_expression I>2\s(I)
_cod_data_source_file ja204767a_si_002_1.cif
_cod_data_source_block ott1001
_cod_database_code 4106690

loop_
_symmetry_equiv_pos_as_xyz
'x, y, z'
'-x+1/2, -y, z+1/2'
'-x, y+1/2, -z+1/2'
'x+1/2, -y+1/2, -z'

loop_
_atom_site_label
_atom_site_type_symbol
_atom_site_fract_x
_atom_site_fract_y
_atom_site_fract_z
_atom_site_U_iso_or_equiv
_atom_site_adp_type
_atom_site_occupancy
_atom_site_symmetry_multiplicity
_atom_site_calc_flag
_atom_site_refinement_flags
Ru Ru 0.133546(14) -0.008931(12) 0.065011(8) 0.01666(5) Uani 1 1 d .
P1 P 0.18867(5) -0.09925(5) 0.14004(3) 0.01946(14) Uani 1 1 d .
P2 P 0.08713(5) 0.12012(5) 0.11915(3) 0.02050(14) Uani 1 1 d .
O1 O 0.27152(13) 0.04476(11) 0.02808(7) 0.0218(4) Uani 1 1 d .
O1' O -0.00851(12) -0.07959(11) 0.04295(7) 0.0209(4) Uani 1 1 d .
C1 C 0.17360(19) -0.07078(17) -0.02262(10) 0.0186(5) Uani 1 1 d .
C2 C 0.26639(19) -0.04133(17) 0.00458(11) 0.0202(6) Uani 1 1 d .
C3 C 0.35050(19) -0.10597(17) 0.00766(11) 0.0234(5) Uani 1 1 d .
H3 H 0.4124 -0.0862 0.0255 0.028 Uiso 1 1 calc R
C4 C 0.34304(19) -0.19473(18) -0.01441(11) 0.0263(6) Uani 1 1 d .
H4 H 0.4006 -0.2357 -0.0126 0.032 Uiso 1 1 calc R
C4A C 0.25073(19) -0.22863(18) -0.04043(11) 0.0225(6) Uani 1 1 d .
C5 C 0.2425(2) -0.32246(18) -0.06169(13) 0.0312(6) Uani 1 1 d .
H5 H 0.2996 -0.3640 -0.0593 0.037 Uiso 1 1 calc R
C6 C 0.1538(2) -0.35412(19) -0.08556(12) 0.0355(7) Uani 1 1 d .
H6 H 0.1491 -0.4179 -0.0989 0.043 Uiso 1 1 calc R
C7 C 0.0692(2) -0.29337(19) -0.09062(12) 0.0298(6) Uani 1 1 d .
H7 H 0.0077 -0.3158 -0.1077 0.036 Uiso 1 1 calc R
C8 C 0.07568(19) -0.20162(17) -0.07089(11) 0.0244(6) Uani 1 1 d .
H8 H 0.0186 -0.1605 -0.0751 0.029 Uiso 1 1 calc R
C8A C 0.16491(18) -0.16718(17) -0.04462(10) 0.0201(5) Uani 1 1 d .
C1' C 0.08887(16) -0.00037(18) -0.03000(9) 0.0186(5) Uani 1 1 d .
C2' C -0.00362(17) -0.01395(17) 0.00198(9) 0.0177(5) Uani 1 1 d .
C3' C -0.0891(2) 0.04781(18) -0.00975(11) 0.0232(6) Uani 1 1 d .
H3' H -0.1525 0.0367 0.0091 0.028 Uiso 1 1 calc R
C4' C -0.07986(19) 0.12137(17) -0.04727(11) 0.0235(6) Uani 1 1 d .
H4' H -0.1377 0.1604 -0.0544 0.028 Uiso 1 1 calc R
C4A' C 0.01327(19) 0.14234(17) -0.07638(10) 0.0208(5) Uani 1 1 d .
C5' C 0.0237(2) 0.22278(18) -0.11218(11) 0.0250(6) Uani 1 1 d .
H5' H -0.0329 0.2642 -0.1174 0.030 Uiso 1 1 calc R
C6' C 0.1139(2) 0.24249(17) -0.13965(11) 0.0262(6) Uani 1 1 d .
H6' H 0.1198 0.2976 -0.1633 0.031 Uiso 1 1 calc R
C7' C 0.1972(2) 0.18169(18) -0.13290(11) 0.0247(6) Uani 1 1 d .
H7' H 0.2598 0.1955 -0.1520 0.030 Uiso 1 1 calc R
C8' C 0.1891(2) 0.10150(18) -0.09860(10) 0.0228(6) Uani 1 1 d .
H8' H 0.2458 0.0598 -0.0951 0.027 Uiso 1 1 calc R
C8A' C 0.09806(17) 0.08054(15) -0.06879(11) 0.0191(5) Uani 1 1 d .
C11 C 0.1973(2) -0.22483(18) 0.11719(11) 0.0227(6) Uani 1 1 d .
C12 C 0.1107(2) -0.26639(19) 0.09227(12) 0.0321(7) Uani 1 1 d .
H12 H 0.0518 -0.2286 0.0853 0.039 Uiso 1 1 calc R
C13 C 0.1097(2) -0.36196(19) 0.07757(13) 0.0383(8) Uani 1 1 d .
H13 H 0.0496 -0.3895 0.0616 0.046 Uiso 1 1 calc R
C14 C 0.1959(2) -0.4176(2) 0.08600(12) 0.0363(7) Uani 1 1 d .
H14 H 0.1949 -0.4834 0.0765 0.044 Uiso 1 1 calc R
C15 C 0.2825(2) -0.3767(2) 0.10819(13) 0.0377(7) Uani 1 1 d .
H15 H 0.3425 -0.4140 0.1130 0.045 Uiso 1 1 calc R
C16 C 0.2835(2) -0.28132(19) 0.12373(12) 0.0301(6) Uani 1 1 d .
H16 H 0.3442 -0.2542 0.1391 0.036 Uiso 1 1 calc R
C21 C 0.10173(19) -0.10532(17) 0.20289(11) 0.0242(6) Uani 1 1 d .
C22 C -0.0017(2) -0.1224(2) 0.19200(13) 0.0322(7) Uani 1 1 d .
H22 H -0.0233 -0.1364 0.1535 0.039 Uiso 1 1 calc R
C23 C -0.0733(2) -0.1193(2) 0.23640(14) 0.0398(8) Uani 1 1 d .
H23 H -0.1430 -0.1327 0.2284 0.048 Uiso 1 1 calc R
C24 C -0.0430(2) -0.0967(2) 0.29206(14) 0.0408(8) Uani 1 1 d .
H24 H -0.0922 -0.0928 0.3223 0.049 Uiso 1 1 calc R
C25 C 0.0574(2) -0.0800(2) 0.30395(13) 0.0357(7) Uani 1 1 d .
H25 H 0.0779 -0.0647 0.3425 0.043 Uiso 1 1 calc R
C26 C 0.1301(2) -0.08510(17) 0.25993(11) 0.0287(6) Uani 1 1 d .
H26 H 0.2000 -0.0747 0.2689 0.034 Uiso 1 1 calc R
C31 C 0.3144(2) -0.07517(18) 0.17140(11) 0.0225(6) Uani 1 1 d .
C32 C 0.37140(18) -0.00085(18) 0.14832(10) 0.0254(5) Uani 1 1 d .
H32 H 0.3443 0.0361 0.1174 0.030 Uiso 1 1 calc R
C33 C 0.4684(2) 0.0198(2) 0.17042(12) 0.0327(7) Uani 1 1 d .
H33 H 0.5080 0.0693 0.1536 0.039 Uiso 1 1 calc R
C34 C 0.5067(2) -0.0313(2) 0.21656(13) 0.0395(8) Uani 1 1 d .
H34 H 0.5718 -0.0160 0.2322 0.047 Uiso 1 1 calc R
C35 C 0.4505(2) -0.1046(2) 0.24000(13) 0.0379(7) Uani 1 1 d .
H35 H 0.4771 -0.1399 0.2718 0.046 Uiso 1 1 calc R
C36 C 0.3554(2) -0.12729(19) 0.21756(11) 0.0283(6) Uani 1 1 d .
H36 H 0.3178 -0.1787 0.2337 0.034 Uiso 1 1 calc R
C41 C 0.1787(2) 0.17038(19) 0.17212(12) 0.0292(6) Uani 1 1 d .
C42 C 0.1881(3) 0.1294(2) 0.22629(15) 0.0619(12) Uani 1 1 d .
H42 H 0.1457 0.0770 0.2362 0.074 Uiso 1 1 calc R
C43 C 0.2587(3) 0.1633(3) 0.26686(16) 0.0728(14) Uani 1 1 d .
H43 H 0.2653 0.1324 0.3034 0.087 Uiso 1 1 calc R
C44 C 0.3180(3) 0.2399(3) 0.25468(16) 0.0516(9) Uani 1 1 d .
H44 H 0.3644 0.2639 0.2828 0.062 Uiso 1 1 calc R
C45 C 0.3098(2) 0.2818(3) 0.20161(14) 0.0504(9) Uani 1 1 d .
H45 H 0.3520 0.3347 0.1925 0.060 Uiso 1 1 calc R
C46 C 0.2399(2) 0.2481(2) 0.16010(13) 0.0392(8) Uani 1 1 d .
H46 H 0.2347 0.2789 0.1235 0.047 Uiso 1 1 calc R
C51 C 0.06997(18) 0.22121(15) 0.06988(11) 0.0202(5) Uani 1 1 d .
C52 C 0.1488(2) 0.24340(17) 0.03126(11) 0.0247(6) Uani 1 1 d .
H52 H 0.2063 0.2024 0.0286 0.030 Uiso 1 1 calc R
C53 C 0.1446(2) 0.32423(17) -0.00319(11) 0.0290(6) Uani 1 1 d .
H53 H 0.2006 0.3406 -0.0274 0.035 Uiso 1 1 calc R
C54 C 0.0578(2) 0.3811(2) -0.00195(12) 0.0350(7) Uani 1 1 d .
H54 H 0.0543 0.4365 -0.0255 0.042 Uiso 1 1 calc R
C55 C -0.0233(2) 0.3570(2) 0.03351(12) 0.0361(7) Uani 1 1 d .
H55 H -0.0835 0.3946 0.0332 0.043 Uiso 1 1 calc R
C56 C -0.0170(2) 0.27788(17) 0.06975(13) 0.0288(6) Uani 1 1 d .
H56 H -0.0725 0.2625 0.0946 0.035 Uiso 1 1 calc R
C61 C -0.0316(2) 0.11696(18) 0.16091(11) 0.0246(6) Uani 1 1 d .
C62 C -0.1116(2) 0.0621(2) 0.14052(12) 0.0356(7) Uani 1 1 d .
H62 H -0.1034 0.0273 0.1054 0.043 Uiso 1 1 calc R
C63 C -0.2034(2) 0.0569(2) 0.17028(13) 0.0439(8) Uani 1 1 d .
H63 H -0.2583 0.0212 0.1544 0.053 Uiso 1 1 calc R
C64 C -0.2156(2) 0.1028(2) 0.22224(12) 0.0340(7) Uani 1 1 d .
H64 H -0.2780 0.0977 0.2431 0.041 Uiso 1 1 calc R
C65 C -0.1371(3) 0.15597(19) 0.24361(13) 0.0445(8) Uani 1 1 d .
H65 H -0.1448 0.1874 0.2799 0.053 Uiso 1 1 calc R
C66 C -0.0466(3) 0.1649(2) 0.21325(13) 0.0414(8) Uani 1 1 d .
H66 H 0.0062 0.2042 0.2283 0.050 Uiso 1 1 calc R

loop_
_atom_site_aniso_label
_atom_site_aniso_U_11
_atom_site_aniso_U_22
_atom_site_aniso_U_33
_atom_site_aniso_U_23
_atom_site_aniso_U_13
_atom_site_aniso_U_12
Ru 0.01576(8) 0.01617(8) 0.01806(8) 0.00130(8) -0.00072(8) 0.00029(8)
P1 0.0179(3) 0.0191(3) 0.0214(3) 0.0035(3) -0.0012(3) -0.0008(3)
P2 0.0226(3) 0.0184(3) 0.0205(3) -0.0011(3) -0.0023(3) 0.0013(3)
O1 0.0205(10) 0.0213(9) 0.0234(10) 0.0024(7) 0.0003(8) -0.0008(7)
O1' 0.0175(9) 0.0212(9) 0.0239(9) 0.0019(7) -0.0014(7) -0.0011(7)
C1 0.0202(13) 0.0183(12) 0.0174(12) 0.0013(10) 0.0006(10) 0.0021(10)
C2 0.0194(13) 0.0240(13) 0.0171(13) 0.0042(10) 0.0037(11) -0.0013(10)
C3 0.0156(13) 0.0268(13) 0.0278(13) 0.0043(11) -0.0005(11) 0.0004(11)
C4 0.0203(15) 0.0292(14) 0.0296(14) 0.0057(11) 0.0046(11) 0.0082(11)
C4A 0.0232(14) 0.0224(13) 0.0217(13) 0.0029(11) 0.0065(11) 0.0039(11)
C5 0.0311(15) 0.0263(13) 0.0363(16) 0.0002(14) 0.0026(14) 0.0093(11)
C6 0.0415(19) 0.0243(13) 0.0407(17) -0.0087(12) 0.0038(14) 0.0037(13)
C7 0.0282(16) 0.0297(15) 0.0315(15) -0.0068(12) -0.0016(12) -0.0042(12)
C8 0.0243(14) 0.0249(13) 0.0239(14) -0.0012(12) -0.0011(12) 0.0044(10)
C8A 0.0205(14) 0.0211(12) 0.0186(12) 0.0007(10) 0.0024(10) 0.0028(10)
C1' 0.0181(11) 0.0204(12) 0.0174(11) -0.0026(11) -0.0022(9) 0.0030(11)
C2' 0.0212(12) 0.0156(12) 0.0162(11) -0.0019(10) -0.0015(9) -0.0028(11)
C3' 0.0149(12) 0.0294(14) 0.0251(14) -0.0020(11) -0.0019(11) 0.0003(11)
C4' 0.0178(13) 0.0229(13) 0.0297(14) -0.0015(11) -0.0058(11) 0.0050(11)
C4A' 0.0246(14) 0.0210(12) 0.0169(14) -0.0016(10) -0.0047(10) 0.0021(10)
C5' 0.0287(15) 0.0224(13) 0.0238(14) 0.0012(11) -0.0045(12) 0.0049(11)
C6' 0.0350(17) 0.0211(13) 0.0224(13) 0.0024(11) -0.0026(12) 0.0003(11)
C7' 0.0234(14) 0.0290(14) 0.0217(14) -0.0023(11) 0.0035(11) -0.0013(12)
C8' 0.0227(14) 0.0256(14) 0.0200(13) 0.0000(11) -0.0004(11) 0.0048(11)
C8A' 0.0205(12) 0.0181(11) 0.0186(12) -0.0025(11) -0.0011(11) 0.0009(9)
C11 0.0279(15) 0.0201(13) 0.0202(13) 0.0021(11) 0.0021(12) -0.0028(11)
C12 0.0365(19) 0.0233(13) 0.0365(16) 0.0009(12) -0.0091(13) 0.0016(12)
C13 0.0428(19) 0.0276(14) 0.0444(19) -0.0031(13) -0.0109(14) -0.0040(12)
C14 0.0449(19) 0.0210(14) 0.0428(18) -0.0009(12) 0.0024(15) -0.0016(13)
C15 0.0323(17) 0.0305(16) 0.0502(19) 0.0016(14) 0.0096(14) 0.0100(14)
C16 0.0234(15) 0.0277(14) 0.0390(17) 0.0016(12) 0.0074(12) -0.0023(12)
C21 0.0257(15) 0.0196(12) 0.0272(14) 0.0054(11) 0.0029(11) 0.0018(10)
C22 0.0273(16) 0.0347(16) 0.0346(16) 0.0037(13) 0.0006(13) -0.0046(13)
C23 0.0250(16) 0.0400(18) 0.054(2) 0.0077(16) 0.0114(15) -0.0032(14)
C24 0.0415(19) 0.0361(17) 0.0449(19) 0.0094(15) 0.0240(16) 0.0060(14)
C25 0.046(2) 0.0318(16) 0.0292(16) 0.0062(13) 0.0061(14) 0.0029(14)
C26 0.0290(14) 0.0276(13) 0.0297(14) 0.0071(11) 0.0032(14) 0.0013(13)
C31 0.0205(13) 0.0230(13) 0.0239(13) 0.0012(11) -0.0022(11) 0.0048(11)
C32 0.0245(12) 0.0234(12) 0.0281(12) 0.0010(12) -0.0023(11) -0.0024(14)
C33 0.0280(14) 0.0302(16) 0.0399(16) 0.0061(13) -0.0032(12) -0.0057(13)
C34 0.0250(15) 0.051(2) 0.0422(18) 0.0079(15) -0.0109(13) -0.0067(13)
C35 0.0261(16) 0.0507(19) 0.0370(17) 0.0186(15) -0.0066(13) -0.0013(14)
C36 0.0228(15) 0.0332(14) 0.0290(14) 0.0115(11) 0.0021(12) 0.0012(13)
C41 0.0309(15) 0.0261(14) 0.0307(15) -0.0104(12) -0.0084(13) 0.0090(12)
C42 0.109(3) 0.0294(17) 0.047(2) 0.0026(16) -0.041(2) -0.0093(19)
C43 0.120(4) 0.048(2) 0.050(2) -0.0018(18) -0.056(3) 0.013(2)
C44 0.042(2) 0.063(2) 0.051(2) -0.0228(19) -0.0197(17) 0.0108(18)
C45 0.0258(17) 0.084(3) 0.042(2) -0.0258(18) 0.0036(15) -0.0165(17)
C46 0.0245(16) 0.065(2) 0.0278(16) -0.0124(15) 0.0036(13) -0.0089(15)
C51 0.0248(13) 0.0147(11) 0.0212(13) -0.0029(11) -0.0048(12) -0.0014(9)
C52 0.0274(16) 0.0205(12) 0.0263(14) -0.0032(10) -0.0047(12) -0.0014(11)
C53 0.0345(16) 0.0260(13) 0.0265(14) 0.0023(11) -0.0030(13) -0.0085(13)
C54 0.0516(19) 0.0220(14) 0.0314(16) 0.0044(12) -0.0070(14) 0.0043(14)
C55 0.0445(19) 0.0300(15) 0.0338(17) 0.0027(13) -0.0038(14) 0.0165(14)
C56 0.0295(15) 0.0284(13) 0.0286(15) -0.0007(13) -0.0006(13) 0.0040(11)
C61 0.0302(15) 0.0219(13) 0.0216(14) 0.0050(11) 0.0062(11) 0.0047(12)
C62 0.0228(16) 0.0557(19) 0.0283(15) -0.0129(14) 0.0004(12) 0.0043(13)
C63 0.0232(16) 0.070(2) 0.0388(18) -0.0158(16) 0.0014(14) -0.0020(15)
C64 0.0336(17) 0.0380(16) 0.0305(16) -0.0005(13) 0.0089(13) 0.0069(14)
C65 0.062(2) 0.0353(16) 0.0359(17) -0.0117(13) 0.0272(18) -0.0092(18)
C66 0.054(2) 0.0308(16) 0.0390(19) -0.0167(14) 0.0189(16) -0.0190(15)

loop_
_atom_type_symbol
_atom_type_description
_atom_type_scat_dispersion_real
_atom_type_scat_dispersion_imag
_atom_type_scat_source
C C 0.0033 0.0016 'International Tables Vol C Tables 4.2.6.8 and 6.1.1.4'
H H 0.0000 0.0000 'International Tables Vol C Tables 4.2.6.8 and 6.1.1.4'
O O 0.0106 0.0060 'International Tables Vol C Tables 4.2.6.8 and 6.1.1.4'
P P 0.1023 0.0942 'International Tables Vol C Tables 4.2.6.8 and 6.1.1.4'
Ru Ru -1.2594 0.8363 'International Tables Vol C Tables 4.2.6.8 and 6.1.1.4'

loop_
_geom_angle_atom_site_label_1
_geom_angle_atom_site_label_2
_geom_angle_atom_site_label_3
_geom_angle
O1 Ru O1' 142.64(6)
O1 Ru C1 65.43(8)
O1' Ru C1 79.27(8)
O1 Ru P1 103.43(5)
O1' Ru P1 101.25(5)
C1 Ru P1 113.01(6)
O1 Ru C1' 79.39(7)
O1' Ru C1' 64.99(7)
C1 Ru C1' 38.66(8)
P1 Ru C1' 148.05(7)
O1 Ru C2 34.88(7)
O1' Ru C2 114.93(8)
C1 Ru C2 36.75(9)
P1 Ru C2 96.30(6)
C1' Ru C2 67.57(8)
O1 Ru P2 99.28(5)
O1' Ru P2 105.27(5)
C1 Ru P2 148.78(6)
P1 Ru P2 96.62(2)
C1' Ru P2 114.52(6)
C2 Ru P2 134.15(6)
O1 Ru C2' 114.79(7)
O1' Ru C2' 34.12(7)
C1 Ru C2' 66.95(8)
P1 Ru C2' 135.26(6)
C1' Ru C2' 36.41(8)
C2 Ru C2' 101.85(8)
P2 Ru C2' 99.18(6)
C31 P1 C21 104.80(12)
C31 P1 C11 103.55(12)
C21 P1 C11 102.53(11)
C31 P1 Ru 118.97(8)
C21 P1 Ru 115.32(8)
C11 P1 Ru 109.86(9)
C61 P2 C51 103.86(11)
C61 P2 C41 102.40(13)
C51 P2 C41 100.98(12)
C61 P2 Ru 119.58(9)
C51 P2 Ru 108.19(8)
C41 P2 Ru 119.35(9)
C2 O1 Ru 78.26(14)
C2' O1' Ru 78.76(12)
C2 C1 C8A 119.4(2)
C2 C1 C1' 119.3(2)
C8A C1 C1' 121.3(2)
C2 C1 Ru 72.23(14)
C8A C1 Ru 130.77(17)
C1' C1 Ru 70.98(12)
O1 C2 C1 119.1(2)
O1 C2 C3 121.4(2)
C1 C2 C3 119.5(2)
O1 C2 Ru 66.86(13)
C1 C2 Ru 71.02(14)
C3 C2 Ru 133.38(17)
C4 C3 C2 120.9(2)
C3 C4 C4A 121.7(2)
C5 C4A C8A 119.0(2)
C5 C4A C4 121.4(2)
C8A C4A C4 119.6(2)
C6 C5 C4A 120.7(2)
C5 C6 C7 120.6(2)
C8 C7 C6 119.8(3)
C7 C8 C8A 121.3(2)
C8 C8A C4A 118.6(2)
C8 C8A C1 122.6(2)
C4A C8A C1 118.8(2)
C2' C1' C8A' 119.4(2)
C2' C1' C1 118.8(2)
C8A' C1' C1 121.8(2)
C2' C1' Ru 73.47(12)
C8A' C1' Ru 127.83(17)
C1 C1' Ru 70.36(12)
O1' C2' C1' 120.1(2)
O1' C2' C3' 121.1(2)
C1' C2' C3' 118.7(2)
O1' C2' Ru 67.12(11)
C1' C2' Ru 70.12(12)
C3' C2' Ru 134.64(17)
C4' C3' C2' 120.7(2)
C3' C4' C4A' 122.4(2)
C5' C4A' C8A' 119.2(2)
C5' C4A' C4' 121.7(2)
C8A' C4A' C4' 119.0(2)
C6' C5' C4A' 121.2(2)
C5' C6' C7' 120.0(2)
C8' C7' C6' 120.3(2)
C7' C8' C8A' 121.0(2)
C8' C8A' C4A' 118.3(2)
C8' C8A' C1' 122.3(2)
C4A' C8A' C1' 119.4(2)
C16 C11 C12 117.7(2)
C16 C11 P1 124.5(2)
C12 C11 P1 117.8(2)
C13 C12 C11 120.8(3)
C12 C13 C14 120.4(3)
C15 C14 C13 119.2(3)
C14 C15 C16 120.6(3)
C15 C16 C11 121.1(3)
C26 C21 C22 117.5(3)
C26 C21 P1 124.4(2)
C22 C21 P1 117.8(2)
C23 C22 C21 121.2(3)
C24 C23 C22 119.7(3)
C25 C24 C23 120.3(3)
C24 C25 C26 120.3(3)
C25 C26 C21 120.9(3)
C32 C31 C36 118.6(2)
C32 C31 P1 118.16(19)
C36 C31 P1 123.2(2)
C31 C32 C33 120.3(2)
C34 C33 C32 120.2(3)
C33 C34 C35 119.9(3)
C34 C35 C36 120.5(3)
C35 C36 C31 120.5(3)
C42 C41 C46 117.4(3)
C42 C41 P2 119.5(2)
C46 C41 P2 123.1(2)
C41 C42 C43 121.3(3)
C44 C43 C42 120.8(3)
C43 C44 C45 119.0(3)
C44 C45 C46 121.0(3)
C41 C46 C45 120.6(3)
C56 C51 C52 118.4(2)
C56 C51 P2 123.2(2)
C52 C51 P2 118.42(18)
C53 C52 C51 121.1(2)
C52 C53 C54 119.5(3)
C55 C54 C53 120.0(3)
C54 C55 C56 120.2(3)
C51 C56 C55 120.5(3)
C62 C61 C66 117.2(3)
C62 C61 P2 118.7(2)
C66 C61 P2 124.2(2)
C61 C62 C63 121.3(3)
C64 C63 C62 120.6(3)
C65 C64 C63 119.0(3)
C64 C65 C66 121.0(3)
C65 C66 C61 120.9(3)

loop_
_geom_bond_atom_site_label_1
_geom_bond_atom_site_label_2
_geom_bond_distance
Ru O1 2.1348(17)
Ru O1' 2.1695(16)
Ru C1 2.257(2)
Ru P1 2.2613(7)
Ru C1' 2.266(2)
Ru C2 2.273(2)
Ru P2 2.2836(7)
Ru C2' 2.310(2)
P1 C31 1.830(3)
P1 C21 1.842(3)
P1 C11 1.846(3)
P2 C61 1.828(3)
P2 C51 1.832(2)
P2 C41 1.850(3)
O1 C2 1.328(3)
O1' C2' 1.321(3)
C1 C2 1.428(3)
C1 C8A 1.452(3)
C1 C1' 1.497(3)
C2 C3 1.430(3)
C3 C4 1.351(3)
C4 C4A 1.431(3)
C4A C5 1.411(3)
C4A C8A 1.421(3)
C5 C6 1.360(4)
C6 C7 1.404(4)
C7 C8 1.370(3)
C8 C8A 1.402(3)
C1' C2' 1.430(3)
C1' C8A' 1.451(3)
C2' C3' 1.442(3)
C3' C4' 1.353(3)
C4' C4A' 1.422(3)
C4A' C5' 1.406(3)
C4A' C8A' 1.421(3)
C5' C6' 1.367(4)
C6' C7' 1.395(3)
C7' C8' 1.380(3)
C8' C8A' 1.407(3)
C11 C16 1.389(4)
C11 C12 1.399(4)
C12 C13 1.386(4)
C13 C14 1.388(4)
C14 C15 1.371(4)
C15 C16 1.388(4)
C21 C26 1.393(4)
C21 C22 1.398(4)
C22 C23 1.388(4)
C23 C24 1.378(4)
C24 C25 1.364(4)
C25 C26 1.391(4)
C31 C32 1.390(3)
C31 C36 1.397(3)
C32 C33 1.399(3)
C33 C34 1.376(4)
C34 C35 1.377(4)
C35 C36 1.385(4)
C41 C42 1.379(4)
C41 C46 1.384(4)
C42 C43 1.398(5)
C43 C44 1.357(5)
C44 C45 1.360(5)
C45 C46 1.405(4)
C51 C56 1.390(3)
C51 C52 1.397(3)
C52 C53 1.387(3)
C53 C54 1.390(4)
C54 C55 1.381(4)
C55 C56 1.393(4)
C61 C62 1.383(4)
C61 C66 1.394(4)
C62 C63 1.386(4)
C63 C64 1.368(4)
C64 C65 1.363(4)
C65 C66 1.382(4)

loop_
_geom_torsion_atom_site_label_1
_geom_torsion_atom_site_label_2
_geom_torsion_atom_site_label_3
_geom_torsion_atom_site_label_4
_geom_torsion
O1 Ru P1 C31 23.06(11)
O1' Ru P1 C31 174.78(10)
C1 Ru P1 C31 91.77(12)
C1' Ru P1 C31 114.50(14)
C2 Ru P1 C31 57.76(12)
P2 Ru P1 C31 -78.16(10)
C2' Ru P1 C31 171.64(12)
O1 Ru P1 C21 148.86(10)
O1' Ru P1 C21 -59.42(10)
C1 Ru P1 C21 -142.43(12)
C1' Ru P1 C21 -119.70(14)
C2 Ru P1 C21 -176.44(11)
P2 Ru P1 C21 47.64(10)
C2' Ru P1 C21 -62.56(13)
O1 Ru P1 C11 -95.92(10)
O1' Ru P1 C11 55.80(10)
C1 Ru P1 C11 -27.21(12)
C1' Ru P1 C11 -4.48(15)
C2 Ru P1 C11 -61.22(11)
P2 Ru P1 C11 162.86(9)
C2' Ru P1 C11 52.66(12)
O1 Ru P2 C61 178.57(11)
O1' Ru P2 C61 26.99(11)
C1 Ru P2 C61 121.48(16)
P1 Ru P2 C61 -76.61(10)
C1' Ru P2 C61 96.06(12)
C2 Ru P2 C61 177.92(13)
C2' Ru P2 C61 61.38(11)
O1 Ru P2 C51 60.12(10)
O1' Ru P2 C51 -91.46(9)
C1 Ru P2 C51 3.03(15)
P1 Ru P2 C51 164.94(8)
C1' Ru P2 C51 -22.39(11)
C2 Ru P2 C51 59.47(12)
C2' Ru P2 C51 -57.07(10)
O1 Ru P2 C41 -54.39(12)
O1' Ru P2 C41 154.03(12)
C1 Ru P2 C41 -111.48(16)
P1 Ru P2 C41 50.43(11)
C1' Ru P2 C41 -136.89(13)
C2 Ru P2 C41 -55.03(15)
C2' Ru P2 C41 -171.57(12)
O1' Ru O1 C2 -48.37(17)
C1 Ru O1 C2 -27.78(13)
P1 Ru O1 C2 81.65(13)
C1' Ru O1 C2 -65.79(14)
P2 Ru O1 C2 -179.19(12)
C2' Ru O1 C2 -74.50(14)
O1 Ru O1' C2' -45.47(17)
C1 Ru O1' C2' -64.47(13)
P1 Ru O1' C2' -176.06(12)
C1' Ru O1' C2' -26.53(13)
C2 Ru O1' C2' -73.60(14)
P2 Ru O1' C2' 83.80(12)
O1 Ru C1 C2 26.45(12)
O1' Ru C1 C2 -166.09(14)
P1 Ru C1 C2 -68.32(14)
C1' Ru C1 C2 130.8(2)
P2 Ru C1 C2 92.10(16)
C2' Ru C1 C2 160.54(16)
O1 Ru C1 C8A 140.2(2)
O1' Ru C1 C8A -52.3(2)
P1 Ru C1 C8A 45.5(2)
C1' Ru C1 C8A -115.4(3)
C2 Ru C1 C8A 113.8(3)
P2 Ru C1 C8A -154.10(16)
C2' Ru C1 C8A -85.7(2)
O1 Ru C1 C1' -104.33(14)
O1' Ru C1 C1' 63.12(13)
P1 Ru C1 C1' 160.89(11)
C2 Ru C1 C1' -130.8(2)
P2 Ru C1 C1' -38.7(2)
C2' Ru C1 C1' 29.75(13)
Ru O1 C2 C1 50.04(19)
Ru O1 C2 C3 -127.9(2)
C8A C1 C2 O1 -175.5(2)
C1' C1 C2 O1 6.9(3)
Ru C1 C2 O1 -48.19(19)
C8A C1 C2 C3 2.4(3)
C1' C1 C2 C3 -175.1(2)
Ru C1 C2 C3 129.8(2)
C8A C1 C2 Ru -127.3(2)
C1' C1 C2 Ru 55.13(18)
O1' Ru C2 O1 149.99(11)
C1 Ru C2 O1 134.9(2)
P1 Ru C2 O1 -104.49(12)
C1' Ru C2 O1 104.12(14)
P2 Ru C2 O1 1.11(17)
C2' Ru C2 O1 116.64(13)
O1 Ru C2 C1 -134.9(2)
O1' Ru C2 C1 15.10(15)
P1 Ru C2 C1 120.62(13)
C1' Ru C2 C1 -30.77(13)
P2 Ru C2 C1 -133.78(12)
C2' Ru C2 C1 -18.25(15)
O1 Ru C2 C3 112.0(3)
O1' Ru C2 C3 -98.0(2)
C1 Ru C2 C3 -113.1(3)
P1 Ru C2 C3 7.5(2)
C1' Ru C2 C3 -143.9(3)
P2 Ru C2 C3 113.1(2)
C2' Ru C2 C3 -131.3(2)
O1 C2 C3 C4 177.4(2)
C1 C2 C3 C4 -0.5(4)
Ru C2 C3 C4 90.7(3)
C2 C3 C4 C4A -1.5(4)
C3 C4 C4A C5 -177.9(2)
C3 C4 C4A C8A 1.5(4)
C8A C4A C5 C6 -0.4(4)
C4 C4A C5 C6 179.0(3)
C4A C5 C6 C7 1.3(4)
C5 C6 C7 C8 -0.6(4)
C6 C7 C8 C8A -1.2(4)
C7 C8 C8A C4A 2.1(4)
C7 C8 C8A C1 -179.2(2)
C5 C4A C8A C8 -1.3(4)
C4 C4A C8A C8 179.3(2)
C5 C4A C8A C1 179.9(2)
C4 C4A C8A C1 0.5(4)
C2 C1 C8A C8 178.9(2)
C1' C1 C8A C8 -3.7(4)
Ru C1 C8A C8 87.6(3)
C2 C1 C8A C4A -2.4(3)
C1' C1 C8A C4A 175.1(2)
Ru C1 C8A C4A -93.7(3)
C2 C1 C1' C2' -113.0(3)
C8A C1 C1' C2' 69.5(3)
Ru C1 C1' C2' -57.28(18)
C2 C1 C1' C8A' 67.3(3)
C8A C1 C1' C8A' -110.2(3)
Ru C1 C1' C8A' 123.0(2)
C2 C1 C1' Ru -55.73(19)
C8A C1 C1' Ru 126.8(2)
O1 Ru C1' C2' -166.59(15)
O1' Ru C1' C2' 24.97(13)
C1 Ru C1' C2' 129.7(2)
P1 Ru C1' C2' 95.01(15)
C2 Ru C1' C2' 159.06(17)
P2 Ru C1' C2' -71.15(14)
O1 Ru C1' C8A' -51.86(19)
O1' Ru C1' C8A' 139.7(2)
C1 Ru C1' C8A' -115.6(2)
P1 Ru C1' C8A' -150.26(15)
C2 Ru C1' C8A' -86.2(2)
P2 Ru C1' C8A' 43.6(2)
C2' Ru C1' C8A' 114.7(3)
O1 Ru C1' C1 63.70(13)
O1' Ru C1' C1 -104.74(14)
P1 Ru C1' C1 -34.71(19)
C2 Ru C1' C1 29.35(13)
P2 Ru C1' C1 159.14(11)
C2' Ru C1' C1 -129.7(2)
Ru O1' C2' C1' 47.84(19)
Ru O1' C2' C3' -129.5(2)
C8A' C1' C2' O1' -171.1(2)
C1 C1' C2' O1' 9.2(3)
Ru C1' C2' O1' -46.57(19)
C8A' C1' C2' C3' 6.3(3)
C1 C1' C2' C3' -173.4(2)
Ru C1' C2' C3' 130.8(2)
C8A' C1' C2' Ru -124.6(2)
C1 C1' C2' Ru 55.75(18)
O1 Ru C2' O1' 151.54(11)
C1 Ru C2' O1' 105.52(14)
P1 Ru C2' O1' 5.50(16)
C1' Ru C2' O1' 137.0(2)
C2 Ru C2' O1' 117.27(12)
P2 Ru C2' O1' -103.71(11)
O1 Ru C2' C1' 14.54(16)
O1' Ru C2' C1' -137.0(2)
C1 Ru C2' C1' -31.48(14)
P1 Ru C2' C1' -131.50(13)
C2 Ru C2' C1' -19.73(16)
P2 Ru C2' C1' 119.29(13)
O1 Ru C2' C3' -96.6(2)
O1' Ru C2' C3' 111.8(3)
C1 Ru C2' C3' -142.7(3)
P1 Ru C2' C3' 117.3(2)
C1' Ru C2' C3' -111.2(3)
C2 Ru C2' C3' -130.9(2)
P2 Ru C2' C3' 8.1(2)
O1' C2' C3' C4' 172.8(2)
C1' C2' C3' C4' -4.6(3)
Ru C2' C3' C4' 85.2(3)
C2' C3' C4' C4A' -0.6(4)
C3' C4' C4A' C5' -175.6(2)
C3' C4' C4A' C8A' 4.1(4)
C8A' C4A' C5' C6' -0.1(4)
C4' C4A' C5' C6' 179.6(2)
C4A' C5' C6' C7' 0.7(4)
C5' C6' C7' C8' 0.1(4)
C6' C7' C8' C8A' -1.5(4)
C7' C8' C8A' C4A' 2.1(4)
C7' C8' C8A' C1' -176.7(2)
C5' C4A' C8A' C8' -1.3(3)
C4' C4A' C8A' C8' 179.0(2)
C5' C4A' C8A' C1' 177.5(2)
C4' C4A' C8A' C1' -2.2(3)
C2' C1' C8A' C8' 175.8(2)
C1 C1' C8A' C8' -4.5(3)
Ru C1' C8A' C8' 84.4(3)
C2' C1' C8A' C4A' -2.9(3)
C1 C1' C8A' C4A' 176.8(2)
Ru C1' C8A' C4A' -94.3(2)
C31 P1 C11 C16 -0.6(3)
C21 P1 C11 C16 -109.5(2)
Ru P1 C11 C16 127.4(2)
C31 P1 C11 C12 178.5(2)
C21 P1 C11 C12 69.6(2)
Ru P1 C11 C12 -53.5(2)
C16 C11 C12 C13 3.3(4)
P1 C11 C12 C13 -175.8(2)
C11 C12 C13 C14 -1.7(5)
C12 C13 C14 C15 -1.0(5)
C13 C14 C15 C16 1.9(5)
C14 C15 C16 C11 -0.1(4)
C12 C11 C16 C15 -2.5(4)
P1 C11 C16 C15 176.6(2)
C31 P1 C21 C26 5.9(2)
C11 P1 C21 C26 113.8(2)
Ru P1 C21 C26 -126.9(2)
C31 P1 C21 C22 179.5(2)
C11 P1 C21 C22 -72.7(2)
Ru P1 C21 C22 46.7(2)
C26 C21 C22 C23 0.0(4)
P1 C21 C22 C23 -174.0(2)
C21 C22 C23 C24 1.6(4)
C22 C23 C24 C25 -1.8(5)
C23 C24 C25 C26 0.3(4)
C24 C25 C26 C21 1.4(4)
C22 C21 C26 C25 -1.5(4)
P1 C21 C26 C25 172.1(2)
C21 P1 C31 C32 -129.8(2)
C11 P1 C31 C32 123.0(2)
Ru P1 C31 C32 0.9(2)
C21 P1 C31 C36 49.7(2)
C11 P1 C31 C36 -57.5(2)
Ru P1 C31 C36 -179.65(18)
C36 C31 C32 C33 1.1(4)
P1 C31 C32 C33 -179.4(2)
C31 C32 C33 C34 -2.2(4)
C32 C33 C34 C35 1.7(5)
C33 C34 C35 C36 -0.1(5)
C34 C35 C36 C31 -1.0(5)
C32 C31 C36 C35 0.5(4)
P1 C31 C36 C35 -179.0(2)
C61 P2 C41 C42 52.7(3)
C51 P2 C41 C42 159.7(3)
Ru P2 C41 C42 -82.0(3)
C61 P2 C41 C46 -127.6(3)
C51 P2 C41 C46 -20.6(3)
Ru P2 C41 C46 97.6(2)
C46 C41 C42 C43 -1.8(5)
P2 C41 C42 C43 177.9(3)
C41 C42 C43 C44 2.2(6)
C42 C43 C44 C45 -1.9(6)
C43 C44 C45 C46 1.3(5)
C42 C41 C46 C45 1.2(5)
P2 C41 C46 C45 -178.5(2)
C44 C45 C46 C41 -0.9(5)
C61 P2 C51 C56 1.1(2)
C41 P2 C51 C56 -104.7(2)
Ru P2 C51 C56 129.1(2)
C61 P2 C51 C52 179.97(19)
C41 P2 C51 C52 74.1(2)
Ru P2 C51 C52 -52.0(2)
C56 C51 C52 C53 5.1(4)
P2 C51 C52 C53 -173.80(19)
C51 C52 C53 C54 -4.0(4)
C52 C53 C54 C55 0.2(4)
C53 C54 C55 C56 2.4(4)
C52 C51 C56 C55 -2.5(4)
P2 C51 C56 C55 176.4(2)
C54 C55 C56 C51 -1.2(4)
C51 P2 C61 C62 91.0(2)
C41 P2 C61 C62 -164.2(2)
Ru P2 C61 C62 -29.6(3)
C51 P2 C61 C66 -90.5(3)
C41 P2 C61 C66 14.3(3)
Ru P2 C61 C66 148.8(2)
C66 C61 C62 C63 1.5(4)
P2 C61 C62 C63 -180.0(2)
C61 C62 C63 C64 -3.0(5)
C62 C63 C64 C65 1.8(5)
C63 C64 C65 C66 0.8(5)
C64 C65 C66 C61 -2.3(5)
C62 C61 C66 C65 1.2(5)
P2 C61 C66 C65 -177.3(2)
